data_4112153
loop_
_publ_author_name
'Adam J. Clarke'
'Michael J. Ingleson'
'Gabriele Kociok-K\"ohn'
'Mary F. Mahon'
'Nathan J. Patmore'
'Jonathan P. Rourke'
'Giuseppe D. Ruggiero'
'Andrew S. Weller'

_publ_section_title
;
 Silver-Phosphine Complexes of the Highly Methylated Carborane Monoanion
 [closo-1-H-CB11Me11]-
;
_journal_name_full 'Journal of the American Chemical Society'
_journal_page_first 1503
_journal_page_last 1517
_journal_paper_doi 10.1021/ja038173m
_journal_volume 126
_journal_year 2004
_chemical_formula_sum 'C36 H61 Ag B11 P'
_chemical_formula_weight 751.60
_chemical_name_common 'Compound 4'
_chemical_name_systematic
;
 ?
;
_space_group_IT_number 15
_symmetry_cell_setting monoclinic
_symmetry_space_group_name_Hall '-C 2yc'
_symmetry_space_group_name_H-M 'C 1 2/c 1'
_atom_sites_solution_hydrogens geom
_atom_sites_solution_primary direct
_atom_sites_solution_secondary difmap
_audit_creation_method SHELXL-97
_cell_angle_alpha 90.000(2)
_cell_angle_beta 106.366(3)
_cell_angle_gamma 90.000(4)
_cell_formula_units_Z 8
_cell_length_a 22.8460(6)
_cell_length_b 12.7970(7)
_cell_length_c 31.273(3)
_cell_measurement_reflns_used 25
_cell_measurement_temperature 150(2)
_cell_measurement_theta_max 18
_cell_measurement_theta_min 12
_cell_volume 8772.5(10)
_computing_data_reduction 'Denzo and Scalepack (otwinowski & Minor, 1997)'
_computing_molecular_graphics 'ORTEX (P.McArdle, 1995)'
_computing_publication_material 'SHELXL-97/2 (Sheldrick,1997)'
_computing_structure_refinement 'SHELXL-97 (Sheldrick, 1997)'
_computing_structure_solution 'SHELXS-97 (Sheldrick, 1990)'
_diffrn_ambient_temperature 150(2)
_diffrn_measured_fraction_theta_full 0.883
_diffrn_measured_fraction_theta_max 0.883
_diffrn_measurement_device_type KappaCCD
_diffrn_measurement_method KappaCCD
_diffrn_radiation_monochromator graphite
_diffrn_radiation_source 'fine-focus sealed tube'
_diffrn_radiation_type MoK\a
_diffrn_radiation_wavelength 0.71073
_diffrn_reflns_av_R_equivalents 0.2254
_diffrn_reflns_av_sigmaI/netI 0.3006
_diffrn_reflns_limit_h_max 23
_diffrn_reflns_limit_h_min -25
_diffrn_reflns_limit_k_max 15
_diffrn_reflns_limit_k_min -14
_diffrn_reflns_limit_l_max 37
_diffrn_reflns_limit_l_min -37
_diffrn_reflns_number 33696
_diffrn_reflns_theta_full 25.00
_diffrn_reflns_theta_max 25.00
_diffrn_reflns_theta_min 3.58
_exptl_absorpt_coefficient_mu 0.519
_exptl_crystal_colour Colourless
_exptl_crystal_density_diffrn 1.138
_exptl_crystal_description Irregular
_exptl_crystal_F_000 3152
_exptl_crystal_size_max 0.50
_exptl_crystal_size_mid 0.40
_exptl_crystal_size_min 0.20
_refine_diff_density_max 1.195
_refine_diff_density_min -0.472
_refine_diff_density_rms 0.127
_refine_ls_extinction_coef 0.0013(4)
_refine_ls_extinction_expression Fc^*^=kFc[1+0.001xFc^2^\l^3^/sin(2\q)]^-1/4^
_refine_ls_extinction_method SHELXL
_refine_ls_goodness_of_fit_ref 1.020
_refine_ls_hydrogen_treatment constr
_refine_ls_matrix_type full
_refine_ls_number_parameters 437
_refine_ls_number_reflns 6836
_refine_ls_number_restraints 0
_refine_ls_restrained_S_all 1.020
_refine_ls_R_factor_all 0.2944
_refine_ls_R_factor_gt 0.1134
_refine_ls_shift/su_max 0.049
_refine_ls_shift/su_mean 0.001
_refine_ls_structure_factor_coef Fsqd
_refine_ls_weighting_details 'calc w=1/[\s^2^(Fo^2^)+(0.1744P)^2^+15.0727P] where P=(Fo^2^+2Fc^2^)/3'
_refine_ls_weighting_scheme calc
_refine_ls_wR_factor_gt 0.2786
_refine_ls_wR_factor_ref 0.3653
_reflns_number_gt 2430
_reflns_number_total 6836
_reflns_threshold_expression >2sigma(I)
_cod_data_source_file ja038173msi20030828_055747.cif
_cod_data_source_block c:\backup\kappa\k02asw19\maxus\k02asw19
_cod_original_cell_volume 8772.5(9)
_cod_database_code 4112153

loop_
_symmetry_equiv_pos_as_xyz
'x, y, z'
'-x, y, -z+1/2'
'x+1/2, y+1/2, z'
'-x+1/2, y+1/2, -z+1/2'
'-x, -y, -z'
'x, -y, z-1/2'
'-x+1/2, -y+1/2, -z'
'x+1/2, -y+1/2, z-1/2'

loop_
_atom_site_label
_atom_site_type_symbol
_atom_site_fract_x
_atom_site_fract_y
_atom_site_fract_z
_atom_site_U_iso_or_equiv
_atom_site_adp_type
_atom_site_occupancy
_atom_site_symmetry_multiplicity
_atom_site_calc_flag
_atom_site_refinement_flags
Ag1 Ag 0.14609(7) 0.72012(11) 0.18620(4) 0.0824(8) Uani 1 1 d .
P1 P 0.12049(18) 0.7403(3) 0.10774(11) 0.0465(11) Uani 1 1 d .
C1 C 0.2441(7) 0.8225(10) 0.3781(4) 0.054(4) Uani 1 1 d .
H1 H 0.2756 0.8617 0.4078 0.064 Uiso 1 1 calc R
C2 C 0.0957(6) 0.6202(9) 0.0804(4) 0.038(4) Uani 1 1 d .
C3 C 0.0515(7) 0.5614(11) 0.0923(5) 0.056(4) Uani 1 1 d .
H3 H 0.0335 0.5884 0.1139 0.067 Uiso 1 1 calc R
C4 C 0.0335(8) 0.4663(12) 0.0739(6) 0.063(5) Uani 1 1 d .
C5 C 0.0585(7) 0.4235(10) 0.0436(5) 0.051(4) Uani 1 1 d .
H5 H 0.0447 0.3574 0.0308 0.062 Uiso 1 1 calc R
C6 C 0.1018(8) 0.4732(11) 0.0317(5) 0.061(4) Uani 1 1 d .
C7 C 0.1202(7) 0.5748(11) 0.0494(4) 0.055(4) Uani 1 1 d .
H7 H 0.1501 0.6119 0.0395 0.066 Uiso 1 1 calc R
C8 C -0.0169(9) 0.4058(12) 0.0883(7) 0.108(7) Uani 1 1 d .
H8A H -0.0192 0.3339 0.0771 0.162 Uiso 1 1 calc R
H8B H -0.0563 0.4404 0.0759 0.162 Uiso 1 1 calc R
H8C H -0.0070 0.4049 0.1209 0.162 Uiso 1 1 calc R
C9 C 0.1332(8) 0.4267(11) -0.0021(5) 0.078(5) Uani 1 1 d .
H9A H 0.1741 0.4021 0.0139 0.116 Uiso 1 1 calc R
H9B H 0.1363 0.4807 -0.0235 0.116 Uiso 1 1 calc R
H9C H 0.1090 0.3681 -0.0179 0.116 Uiso 1 1 calc R
C10 C 0.0601(6) 0.8343(10) 0.0870(4) 0.037(3) Uani 1 1 d .
C11 C 0.0565(6) 0.9159(10) 0.1130(4) 0.041(4) Uani 1 1 d .
H11 H 0.0855 0.9223 0.1414 0.049 Uiso 1 1 calc R
C12 C 0.0117(7) 0.9909(12) 0.0996(5) 0.058(4) Uani 1 1 d .
C13 C -0.0291(7) 0.9808(10) 0.0584(5) 0.053(4) Uani 1 1 d .
H13 H -0.0601 1.0318 0.0483 0.064 Uiso 1 1 calc R
C14 C -0.0253(7) 0.8943(12) 0.0306(5) 0.055(4) Uani 1 1 d .
C15 C 0.0195(7) 0.8226(10) 0.0460(5) 0.045(4) Uani 1 1 d .
H15 H 0.0226 0.7640 0.0280 0.054 Uiso 1 1 calc R
C16 C 0.0052(7) 1.0882(10) 0.1290(5) 0.069(5) Uani 1 1 d .
H16A H 0.0134 1.1524 0.1146 0.104 Uiso 1 1 calc R
H16B H 0.0346 1.0819 0.1586 0.104 Uiso 1 1 calc R
H16C H -0.0362 1.0906 0.1321 0.104 Uiso 1 1 calc R
C17 C -0.0760(7) 0.8851(11) -0.0154(4) 0.068(5) Uani 1 1 d .
H17A H -0.0601 0.8447 -0.0363 0.102 Uiso 1 1 calc R
H17B H -0.0875 0.9552 -0.0276 0.102 Uiso 1 1 calc R
H17C H -0.1119 0.8498 -0.0110 0.102 Uiso 1 1 calc R
C18 C 0.1829(7) 0.7863(9) 0.0869(4) 0.043(4) Uani 1 1 d .
C19 C 0.2438(7) 0.7714(9) 0.1124(4) 0.042(4) Uani 1 1 d .
H19 H 0.2511 0.7396 0.1409 0.051 Uiso 1 1 calc R
C20 C 0.2915(7) 0.7996(10) 0.0986(5) 0.047(4) Uani 1 1 d .
C21 C 0.2804(7) 0.8452(9) 0.0575(5) 0.050(4) Uani 1 1 d .
H21 H 0.3138 0.8680 0.0475 0.060 Uiso 1 1 calc R
C22 C 0.2208(8) 0.8591(9) 0.0297(5) 0.051(4) Uani 1 1 d .
C23 C 0.1712(7) 0.8290(9) 0.0455(4) 0.044(4) Uani 1 1 d .
H23 H 0.1305 0.8384 0.0275 0.053 Uiso 1 1 calc R
C24 C 0.3555(7) 0.7847(10) 0.1277(5) 0.064(5) Uani 1 1 d .
H24A H 0.3611 0.8241 0.1554 0.096 Uiso 1 1 calc R
H24B H 0.3844 0.8100 0.1121 0.096 Uiso 1 1 calc R
H24C H 0.3628 0.7103 0.1346 0.096 Uiso 1 1 calc R
C25 C 0.2089(7) 0.9114(10) -0.0170(4) 0.066(5) Uani 1 1 d .
H25A H 0.1674 0.8948 -0.0351 0.099 Uiso 1 1 calc R
H25B H 0.2383 0.8849 -0.0319 0.099 Uiso 1 1 calc R
H25C H 0.2133 0.9873 -0.0134 0.099 Uiso 1 1 calc R
C26 C 0.1074(6) 0.6495(10) 0.2495(4) 0.0474(18) Uani 1 1 d .
H26A H 0.1306 0.5998 0.2369 0.071 Uiso 1 1 calc R
H26B H 0.0875 0.7007 0.2268 0.071 Uiso 1 1 calc R
H26C H 0.0763 0.6118 0.2596 0.071 Uiso 1 1 calc R
C27 C 0.1093(6) 0.5905(9) 0.3600(4) 0.0474(18) Uani 1 1 d .
H27A H 0.1345 0.5365 0.3787 0.071 Uiso 1 1 calc R
H27B H 0.0846 0.5590 0.3322 0.071 Uiso 1 1 calc R
H27C H 0.0825 0.6221 0.3759 0.071 Uiso 1 1 calc R
C28 C 0.0530(6) 0.8299(10) 0.3128(4) 0.0474(18) Uani 1 1 d .
H28A H 0.0411 0.8389 0.3404 0.071 Uiso 1 1 calc R
H28B H 0.0292 0.7729 0.2953 0.071 Uiso 1 1 calc R
H28C H 0.0450 0.8948 0.2955 0.071 Uiso 1 1 calc R
C29 C 0.1437(6) 0.9160(9) 0.2465(4) 0.0474(18) Uani 1 1 d .
H29A H 0.1459 0.9901 0.2548 0.071 Uiso 1 1 calc R
H29B H 0.1010 0.8965 0.2328 0.071 Uiso 1 1 calc R
H29C H 0.1673 0.9041 0.2252 0.071 Uiso 1 1 calc R
C30 C 0.2571(6) 0.7280(10) 0.2511(4) 0.0474(18) Uani 1 1 d .
H30A H 0.2498 0.7894 0.2316 0.071 Uiso 1 1 calc R
H30B H 0.2370 0.6669 0.2344 0.071 Uiso 1 1 calc R
H30C H 0.3011 0.7151 0.2622 0.071 Uiso 1 1 calc R
C31 C 0.2338(7) 0.5239(9) 0.3190(4) 0.055(4) Uani 1 1 d .
H31A H 0.2734 0.5052 0.3395 0.083 Uiso 1 1 calc R
H31B H 0.2359 0.5178 0.2882 0.083 Uiso 1 1 calc R
H31C H 0.2023 0.4766 0.3235 0.083 Uiso 1 1 calc R
C32 C 0.1740(7) 1.0147(10) 0.3589(4) 0.066(5) Uani 1 1 d .
H32A H 0.1696 1.0583 0.3324 0.099 Uiso 1 1 calc R
H32B H 0.2099 1.0375 0.3825 0.099 Uiso 1 1 calc R
H32C H 0.1375 1.0216 0.3693 0.099 Uiso 1 1 calc R
C33 C 0.1531(7) 0.8155(10) 0.4245(4) 0.060(4) Uani 1 1 d .
H33A H 0.1512 0.8913 0.4283 0.090 Uiso 1 1 calc R
H33B H 0.1829 0.7853 0.4504 0.090 Uiso 1 1 calc R
H33C H 0.1128 0.7851 0.4217 0.090 Uiso 1 1 calc R
C34 C 0.2569(7) 0.6350(10) 0.4270(4) 0.061(5) Uani 1 1 d .
H34A H 0.2838 0.5795 0.4219 0.092 Uiso 1 1 calc R
H34B H 0.2238 0.6042 0.4369 0.092 Uiso 1 1 calc R
H34C H 0.2804 0.6829 0.4499 0.092 Uiso 1 1 calc R
C35 C 0.3467(6) 0.7155(11) 0.3636(4) 0.058(4) Uani 1 1 d .
H35A H 0.3630 0.7254 0.3381 0.087 Uiso 1 1 calc R
H35B H 0.3542 0.6436 0.3745 0.087 Uiso 1 1 calc R
H35C H 0.3669 0.7641 0.3874 0.087 Uiso 1 1 calc R
C36 C 0.2924(7) 0.9526(11) 0.3199(5) 0.064(5) Uani 1 1 d .
H36A H 0.3300 0.9225 0.3162 0.096 Uiso 1 1 calc R
H36B H 0.3020 0.9969 0.3465 0.096 Uiso 1 1 calc R
H36C H 0.2724 0.9947 0.2937 0.096 Uiso 1 1 calc R
B1 B 0.1541(8) 0.7105(12) 0.2923(5) 0.051(5) Uani 1 1 d .
B2 B 0.1526(8) 0.6788(12) 0.3488(4) 0.052(5) Uani 1 1 d .
B3 B 0.1239(8) 0.8026(12) 0.3248(5) 0.052(5) Uani 1 1 d .
B4 B 0.1715(8) 0.8456(10) 0.2907(4) 0.042(5) Uani 1 1 d .
B5 B 0.2298(8) 0.7487(12) 0.2926(5) 0.049(5) Uani 1 1 d .
B6 B 0.2169(8) 0.6438(13) 0.3285(5) 0.054(5) Uani 1 1 d .
B7 B 0.1727(8) 0.7912(11) 0.3812(5) 0.046(5) Uani 1 1 d .
B8 B 0.1824(8) 0.8946(11) 0.3467(5) 0.045(5) Uani 1 1 d .
B9 B 0.2485(9) 0.8625(11) 0.3252(5) 0.054(5) Uani 1 1 d .
B10 B 0.2773(8) 0.7370(12) 0.3491(4) 0.045(5) Uani 1 1 d .
B11 B 0.2298(8) 0.6961(11) 0.3829(5) 0.047(5) Uani 1 1 d .

loop_
_atom_site_aniso_label
_atom_site_aniso_U_11
_atom_site_aniso_U_22
_atom_site_aniso_U_33
_atom_site_aniso_U_23
_atom_site_aniso_U_13
_atom_site_aniso_U_12
Ag1 0.1073(15) 0.0988(12) 0.0414(8) 0.0111(6) 0.0212(7) 0.0175(9)
P1 0.050(3) 0.053(2) 0.038(2) 0.0026(16) 0.0146(19) 0.005(2)
C1 0.061(12) 0.061(9) 0.036(8) 0.000(6) 0.007(7) 0.000(8)
C2 0.045(11) 0.042(8) 0.029(7) 0.007(6) 0.013(7) 0.011(8)
C3 0.070(13) 0.036(9) 0.068(10) -0.007(8) 0.030(9) 0.003(9)
C4 0.056(13) 0.051(11) 0.087(12) 0.014(9) 0.027(10) -0.009(9)
C5 0.049(12) 0.033(8) 0.070(10) -0.005(7) 0.012(9) -0.026(8)
C6 0.071(14) 0.042(10) 0.073(11) -0.013(8) 0.024(10) -0.006(10)
C7 0.063(12) 0.066(11) 0.044(8) 0.013(7) 0.027(8) 0.007(9)
C8 0.103(18) 0.059(11) 0.19(2) 0.006(12) 0.080(16) 0.022(12)
C9 0.093(15) 0.058(10) 0.090(12) -0.028(9) 0.040(11) -0.021(10)
C10 0.021(10) 0.048(8) 0.043(8) -0.007(7) 0.010(7) 0.003(7)
C11 0.020(10) 0.051(9) 0.044(8) 0.005(7) -0.004(7) 0.008(8)
C12 0.036(12) 0.076(12) 0.069(11) -0.014(9) 0.027(9) -0.015(10)
C13 0.035(12) 0.044(9) 0.087(12) 0.020(8) 0.026(9) 0.004(8)
C14 0.050(12) 0.052(10) 0.064(10) 0.004(8) 0.019(9) -0.028(9)
C15 0.052(12) 0.029(8) 0.061(10) -0.001(7) 0.026(9) 0.004(8)
C16 0.080(14) 0.060(10) 0.083(11) -0.013(8) 0.049(10) 0.000(9)
C17 0.069(13) 0.073(10) 0.059(10) 0.017(8) 0.016(9) -0.021(9)
C18 0.048(12) 0.042(8) 0.042(8) 0.002(6) 0.019(8) 0.000(8)
C19 0.046(12) 0.038(8) 0.044(8) 0.003(6) 0.014(8) -0.003(8)
C20 0.033(12) 0.045(9) 0.058(9) 0.015(7) 0.004(8) 0.001(8)
C21 0.024(11) 0.042(8) 0.081(11) 0.011(8) 0.012(9) -0.006(8)
C22 0.066(14) 0.032(8) 0.061(9) 0.007(7) 0.028(10) 0.005(8)
C23 0.043(11) 0.048(8) 0.036(8) -0.001(6) 0.002(7) 0.004(8)
C24 0.042(12) 0.059(10) 0.088(11) 0.001(8) 0.014(10) -0.016(8)
C25 0.077(14) 0.056(9) 0.066(10) 0.021(7) 0.022(9) 0.005(9)
C26 0.049(5) 0.056(4) 0.040(3) -0.002(3) 0.017(3) -0.003(4)
C27 0.049(5) 0.056(4) 0.040(3) -0.002(3) 0.017(3) -0.003(4)
C28 0.049(5) 0.056(4) 0.040(3) -0.002(3) 0.017(3) -0.003(4)
C29 0.049(5) 0.056(4) 0.040(3) -0.002(3) 0.017(3) -0.003(4)
C30 0.049(5) 0.056(4) 0.040(3) -0.002(3) 0.017(3) -0.003(4)
C31 0.060(12) 0.044(8) 0.067(10) 0.013(7) 0.028(9) 0.011(8)
C32 0.072(13) 0.066(10) 0.058(9) 0.014(7) 0.016(9) 0.017(9)
C33 0.069(13) 0.066(10) 0.040(8) -0.001(7) 0.006(8) 0.005(9)
C34 0.096(14) 0.053(9) 0.039(8) 0.000(6) 0.025(8) 0.025(9)
C35 0.026(11) 0.085(11) 0.059(9) 0.014(8) 0.007(7) 0.003(9)
C36 0.051(12) 0.073(10) 0.074(10) 0.006(8) 0.027(9) -0.020(9)
B1 0.062(14) 0.058(11) 0.047(9) 0.009(8) 0.036(9) -0.004(10)
B2 0.080(16) 0.051(10) 0.022(8) -0.005(7) 0.009(9) -0.012(10)
B3 0.055(15) 0.059(11) 0.043(9) -0.003(8) 0.015(9) 0.005(10)
B4 0.051(13) 0.031(9) 0.036(8) -0.003(7) 0.001(8) 0.009(8)
B5 0.044(13) 0.061(11) 0.043(9) 0.007(7) 0.015(8) 0.010(9)
B6 0.041(13) 0.071(12) 0.045(10) 0.011(8) 0.004(9) 0.008(10)
B7 0.049(14) 0.051(10) 0.039(9) -0.001(7) 0.012(8) -0.005(10)
B8 0.032(12) 0.045(10) 0.056(10) 0.017(8) 0.006(9) 0.006(9)
B9 0.072(16) 0.036(9) 0.054(10) 0.007(7) 0.017(10) -0.011(10)
B10 0.046(14) 0.062(11) 0.028(8) 0.017(7) 0.010(8) 0.008(9)
B11 0.041(13) 0.050(11) 0.044(9) 0.010(7) 0.002(8) -0.004(9)

loop_
_atom_type_symbol
_atom_type_description
_atom_type_scat_dispersion_real
_atom_type_scat_dispersion_imag
_atom_type_scat_source
C C 0.0033 0.0016 'International Tables Vol C Tables 4.2.6.8 and 6.1.1.4'
H H 0.0000 0.0000 'International Tables Vol C Tables 4.2.6.8 and 6.1.1.4'
P P 0.1023 0.0942 'International Tables Vol C Tables 4.2.6.8 and 6.1.1.4'
B B 0.0013 0.0007 'International Tables Vol C Tables 4.2.6.8 and 6.1.1.4'
Ag Ag -0.8971 1.1015 'International Tables Vol C Tables 4.2.6.8 and 6.1.1.4'

loop_
_geom_angle_atom_site_label_1
_geom_angle_atom_site_label_2
_geom_angle_atom_site_label_3
_geom_angle
C2 P1 C10 107.2(6)
C2 P1 C18 106.4(6)
C10 P1 C18 104.5(6)
C2 P1 Ag1 111.0(4)
C10 P1 Ag1 112.6(4)
C18 P1 Ag1 114.6(5)
B11 C1 B7 63.4(9)
B11 C1 B10 63.8(9)
B7 C1 B10 116.7(11)
B11 C1 B8 114.7(11)
B7 C1 B8 61.5(9)
B10 C1 B8 116.5(10)
B11 C1 B9 115.5(10)
B7 C1 B9 115.5(11)
B10 C1 B9 62.7(8)
B8 C1 B9 64.3(9)
C7 C2 C3 115.5(12)
C7 C2 P1 124.6(12)
C3 C2 P1 119.8(10)
C4 C3 C2 121.8(14)
C5 C4 C3 121.4(15)
C5 C4 C8 119.7(15)
C3 C4 C8 118.9(16)
C6 C5 C4 120.2(14)
C5 C6 C7 119.6(14)
C5 C6 C9 122.4(14)
C7 C6 C9 117.9(15)
C2 C7 C6 121.4(14)
C11 C10 C15 121.0(12)
C11 C10 P1 118.2(10)
C15 C10 P1 120.8(10)
C10 C11 C12 121.7(12)
C13 C12 C11 118.1(13)
C13 C12 C16 118.2(15)
C11 C12 C16 123.7(14)
C12 C13 C14 120.4(14)
C15 C14 C13 118.5(14)
C15 C14 C17 124.0(14)
C13 C14 C17 117.4(15)
C14 C15 C10 120.2(13)
C23 C18 C19 119.5(13)
C23 C18 P1 120.5(12)
C19 C18 P1 119.9(10)
C20 C19 C18 123.1(13)
C19 C20 C21 117.9(14)
C19 C20 C24 121.0(13)
C21 C20 C24 121.0(15)
C20 C21 C22 121.9(14)
C21 C22 C23 118.7(13)
C21 C22 C25 121.3(14)
C23 C22 C25 120.0(14)
C18 C23 C22 118.8(14)
C26 B1 B6 120.6(12)
C26 B1 B4 122.3(11)
B6 B1 B4 109.8(12)
C26 B1 B5 122.2(11)
B6 B1 B5 61.5(10)
B4 B1 B5 60.8(9)
C26 B1 B3 120.0(13)
B6 B1 B3 108.8(11)
B4 B1 B3 60.5(9)
B5 B1 B3 109.8(11)
C26 B1 B2 119.7(11)
B6 B1 B2 60.5(9)
B4 B1 B2 108.0(10)
B5 B1 B2 109.7(12)
B3 B1 B2 59.2(8)
C27 B2 B7 122.1(12)
C27 B2 B3 122.5(13)
B7 B2 B3 61.4(9)
C27 B2 B11 121.3(11)
B7 B2 B11 60.0(9)
B3 B2 B11 108.7(11)
C27 B2 B6 120.9(11)
B7 B2 B6 107.5(12)
B3 B2 B6 107.9(11)
B11 B2 B6 58.8(9)
C27 B2 B1 123.3(11)
B7 B2 B1 107.8(11)
B3 B2 B1 60.2(8)
B11 B2 B1 105.3(12)
B6 B2 B1 58.4(9)
C28 B3 B8 123.5(12)
C28 B3 B2 121.2(13)
B8 B3 B2 106.2(12)
C28 B3 B7 123.6(12)
B8 B3 B7 59.0(9)
B2 B3 B7 57.9(8)
C28 B3 B4 122.3(11)
B8 B3 B4 60.7(9)
B2 B3 B4 107.8(12)
B7 B3 B4 106.9(12)
C28 B3 B1 122.1(12)
B8 B3 B1 106.5(12)
B2 B3 B1 60.6(8)
B7 B3 B1 105.5(12)
B4 B3 B1 58.7(8)
C29 B4 B1 121.8(11)
C29 B4 B9 121.8(12)
B1 B4 B9 106.8(10)
C29 B4 B5 121.0(11)
B1 B4 B5 60.1(9)
B9 B4 B5 58.4(9)
C29 B4 B8 123.1(10)
B1 B4 B8 106.3(10)
B9 B4 B8 62.2(9)
B5 B4 B8 107.9(10)
C29 B4 B3 121.0(12)
B1 B4 B3 60.8(9)
B9 B4 B3 109.4(11)
B5 B4 B3 109.4(10)
B8 B4 B3 58.5(8)
C30 B5 B9 121.2(13)
C30 B5 B1 122.9(12)
B9 B5 B1 107.6(12)
C30 B5 B10 120.9(13)
B9 B5 B10 61.2(9)
B1 B5 B10 107.1(11)
C30 B5 B4 122.4(11)
B9 B5 B4 60.5(9)
B1 B5 B4 59.1(9)
B10 B5 B4 108.8(10)
C30 B5 B6 122.7(12)
B9 B5 B6 107.8(11)
B1 B5 B6 58.7(9)
B10 B5 B6 59.5(9)
B4 B5 B6 106.1(11)
C31 B6 B1 121.9(12)
C31 B6 B11 123.1(11)
B1 B6 B11 108.4(12)
C31 B6 B10 119.4(13)
B1 B6 B10 108.1(11)
B11 B6 B10 60.2(9)
C31 B6 B2 123.6(13)
B1 B6 B2 61.0(9)
B11 B6 B2 60.1(9)
B10 B6 B2 109.0(11)
C31 B6 B5 119.5(12)
B1 B6 B5 59.8(9)
B11 B6 B5 107.5(11)
B10 B6 B5 59.6(8)
B2 B6 B5 108.8(11)
C33 B7 C1 120.7(12)
C33 B7 B2 124.8(12)
C1 B7 B2 105.0(12)
C33 B7 B8 119.7(12)
C1 B7 B8 60.1(9)
B2 B7 B8 108.7(11)
C33 B7 B11 119.8(11)
C1 B7 B11 57.1(9)
B2 B7 B11 61.5(9)
B8 B7 B11 108.3(12)
C33 B7 B3 125.2(13)
C1 B7 B3 105.2(11)
B2 B7 B3 60.7(9)
B8 B7 B3 59.3(9)
B11 B7 B3 109.3(10)
C32 B8 C1 120.3(11)
C32 B8 B7 121.9(12)
C1 B8 B7 58.4(8)
C32 B8 B3 126.9(13)
C1 B8 B3 105.6(10)
B7 B8 B3 61.6(9)
C32 B8 B4 124.6(10)
C1 B8 B4 103.4(10)
B7 B8 B4 109.1(10)
B3 B8 B4 60.8(9)
C32 B8 B9 117.3(12)
C1 B8 B9 58.4(8)
B7 B8 B9 108.0(11)
B3 B8 B9 108.4(11)
B4 B8 B9 58.7(9)
C36 B9 C1 121.4(12)
C36 B9 B5 127.1(13)
C1 B9 B5 103.7(10)
C36 B9 B4 124.8(12)
C1 B9 B4 102.9(11)
B5 B9 B4 61.1(9)
C36 B9 B10 121.8(14)
C1 B9 B10 57.8(8)
B5 B9 B10 60.5(8)
B4 B9 B10 108.7(11)
C36 B9 B8 118.9(11)
C1 B9 B8 57.3(8)
B5 B9 B8 107.6(12)
B4 B9 B8 59.1(9)
B10 B9 B8 106.5(11)
C35 B10 C1 121.7(12)
C35 B10 B11 121.2(11)
C1 B10 B11 56.4(8)
C35 B10 B6 127.4(12)
C1 B10 B6 101.6(12)
B11 B10 B6 59.2(9)
C35 B10 B5 125.9(12)
C1 B10 B5 103.3(11)
B11 B10 B5 107.8(12)
B6 B10 B5 60.9(9)
C35 B10 B9 120.0(13)
C1 B10 B9 59.5(8)
B11 B10 B9 106.9(12)
B6 B10 B9 106.6(12)
B5 B10 B9 58.2(8)
C34 B11 C1 121.9(12)
C34 B11 B7 118.5(12)
C1 B11 B7 59.5(8)
C34 B11 B6 125.3(12)
C1 B11 B6 105.3(10)
B7 B11 B6 108.0(11)
C34 B11 B10 120.8(13)
C1 B11 B10 59.8(8)
B7 B11 B10 110.2(10)
B6 B11 B10 60.6(9)
C34 B11 B2 122.9(12)
C1 B11 B2 104.6(11)
B7 B11 B2 58.5(9)
B6 B11 B2 61.0(9)
B10 B11 B2 110.1(10)

loop_
_geom_bond_atom_site_label_1
_geom_bond_atom_site_label_2
_geom_bond_distance
Ag1 P1 2.371(3)
P1 C2 1.773(13)
P1 C10 1.807(13)
P1 C18 1.824(14)
C1 B11 1.67(2)
C1 B7 1.71(2)
C1 B10 1.73(2)
C1 B8 1.74(2)
C1 B9 1.761(19)
C2 C7 1.377(17)
C2 C3 1.392(17)
C3 C4 1.360(19)
C4 C5 1.353(19)
C4 C8 1.56(2)
C5 C6 1.314(18)
C6 C7 1.429(19)
C6 C9 1.553(19)
C10 C11 1.341(16)
C10 C15 1.364(17)
C11 C12 1.379(18)
C12 C13 1.366(18)
C12 C16 1.579(18)
C13 C14 1.426(19)
C14 C15 1.359(18)
C14 C17 1.576(18)
C18 C23 1.361(16)
C18 C19 1.409(18)
C19 C20 1.331(18)
C20 C21 1.368(17)
C20 C24 1.501(18)
C21 C22 1.405(18)
C22 C23 1.411(18)
C22 C25 1.558(17)
C26 B1 1.65(2)
C27 B2 1.602(19)
C28 B3 1.59(2)
C29 B4 1.623(17)
C30 B5 1.610(19)
C31 B6 1.63(2)
C32 B8 1.609(19)
C33 B7 1.572(18)
C34 B11 1.554(18)
C35 B10 1.55(2)
C36 B9 1.57(2)
B1 B6 1.77(2)
B1 B4 1.78(2)
B1 B5 1.80(3)
B1 B3 1.81(2)
B1 B2 1.823(19)
B2 B7 1.75(2)
B2 B3 1.80(2)
B2 B11 1.80(2)
B2 B6 1.81(2)
B3 B8 1.77(2)
B3 B7 1.81(2)
B3 B4 1.81(2)
B4 B9 1.80(2)
B4 B5 1.81(2)
B4 B8 1.81(2)
B5 B9 1.76(2)
B5 B10 1.80(2)
B5 B6 1.83(2)
B6 B11 1.77(2)
B6 B10 1.80(2)
B7 B8 1.76(2)
B7 B11 1.77(2)
B8 B9 1.86(2)
B9 B10 1.81(2)
B10 B11 1.79(2)
